data_1518902
loop_
_publ_author_name
'Fliedel, Christophe'
'Rosa, Vitor'
'Alves, Filipa M.'
'Martins, Ana M.'
'Avil\'es, Teresa'
'Dagorne, Samuel'

_publ_section_title
;
 P,O-Phosphinophenolate zinc(ii) species: synthesis, structure and use in
 the ring-opening polymerization (ROP) of lactide, \e-caprolactone and
 trimethylene carbonate.
;
_journal_issue 27
_journal_name_full 'Dalton transactions (Cambridge, England : 2003)'
_journal_page_first 12376
_journal_page_last 12387
_journal_paper_doi 10.1039/c5dt00458f
_journal_volume 44
_journal_year 2015
_chemical_formula_moiety 'C23 H25 O P'
_chemical_formula_sum 'C23 H25 O P'
_chemical_formula_weight 348.40
_chemical_name_systematic
;
 ?
;
_space_group_IT_number 9
_symmetry_cell_setting monoclinic
_symmetry_space_group_name_Hall 'C -2yc'
_symmetry_space_group_name_H-M 'C 1 c 1'
_atom_sites_solution_hydrogens geom
_atom_sites_solution_primary direct
_atom_sites_solution_secondary difmap
_audit_creation_method SHELXL-97
_audit_update_record
;
2015-01-30 deposited with the CCDC.
2015-03-25 downloaded from the CCDC.
;
_cell_angle_alpha 90.00
_cell_angle_beta 95.911(2)
_cell_angle_gamma 90.00
_cell_formula_units_Z 4
_cell_length_a 13.3231(8)
_cell_length_b 13.0236(8)
_cell_length_c 11.3086(7)
_cell_measurement_reflns_used 3107
_cell_measurement_temperature 173(2)
_cell_measurement_theta_max 30.04
_cell_measurement_theta_min 2.74
_cell_volume 1951.8(2)
_computing_cell_refinement 'Bruker SAINT'
_computing_data_collection 'Bruker APEX2'
_computing_data_reduction 'Bruker SAINT'
_computing_molecular_graphics 'Bruker SHELXTL'
_computing_publication_material 'Bruker SHELXTL'
_computing_structure_refinement 'SHELXL-97 (Sheldrick, 2008)'
_computing_structure_solution 'SHELXS-97 (Sheldrick, 2008)'
_diffrn_ambient_temperature 173(2)
_diffrn_measured_fraction_theta_full 0.998
_diffrn_measured_fraction_theta_max 0.998
_diffrn_measurement_device_type 'Bruker APEX-II CCD'
_diffrn_measurement_method '\f and \w scans'
_diffrn_radiation_monochromator triumph
_diffrn_radiation_source 'sealed tube'
_diffrn_radiation_type MoK\a
_diffrn_radiation_wavelength 0.71073
_diffrn_reflns_av_R_equivalents 0.0250
_diffrn_reflns_av_sigmaI/netI 0.0463
_diffrn_reflns_limit_h_max 18
_diffrn_reflns_limit_h_min -18
_diffrn_reflns_limit_k_max 18
_diffrn_reflns_limit_k_min -14
_diffrn_reflns_limit_l_max 13
_diffrn_reflns_limit_l_min -15
_diffrn_reflns_number 8582
_diffrn_reflns_theta_full 30.09
_diffrn_reflns_theta_max 30.09
_diffrn_reflns_theta_min 2.19
_exptl_absorpt_coefficient_mu 0.148
_exptl_absorpt_correction_T_max 0.9796
_exptl_absorpt_correction_T_min 0.9710
_exptl_absorpt_correction_type multi-scan
_exptl_absorpt_process_details sadabs
_exptl_crystal_colour colourless
_exptl_crystal_density_diffrn 1.186
_exptl_crystal_density_method 'not measured'
_exptl_crystal_description block
_exptl_crystal_F_000 744
_exptl_crystal_size_max 0.20
_exptl_crystal_size_mid 0.18
_exptl_crystal_size_min 0.14
_refine_diff_density_max 0.314
_refine_diff_density_min -0.233
_refine_diff_density_rms 0.044
_refine_ls_abs_structure_details 'Flack H D (1983), Acta Cryst. A39, 876-881'
_refine_ls_abs_structure_Flack 0.06(7)
_refine_ls_extinction_method none
_refine_ls_goodness_of_fit_ref 1.028
_refine_ls_hydrogen_treatment mixed
_refine_ls_matrix_type full
_refine_ls_number_parameters 234
_refine_ls_number_reflns 5080
_refine_ls_number_restraints 2
_refine_ls_restrained_S_all 1.028
_refine_ls_R_factor_all 0.0581
_refine_ls_R_factor_gt 0.0401
_refine_ls_shift/su_max 0.000
_refine_ls_shift/su_mean 0.000
_refine_ls_structure_factor_coef Fsqd
_refine_ls_weighting_details 'calc w=1/[\s^2^(Fo^2^)+(0.0337P)^2^+0.8655P] where P=(Fo^2^+2Fc^2^)/3'
_refine_ls_weighting_scheme calc
_refine_ls_wR_factor_gt 0.0803
_refine_ls_wR_factor_ref 0.0871
_reflns_number_gt 4248
_reflns_number_total 5080
_reflns_threshold_expression I>2\s(I)
_cod_data_source_file c5dt00458f2.cif
_cod_data_source_block rwcf121129
_cod_depositor_comments
;
The following automatic conversions were performed:

'_symmetry_cell_setting' value 'Monoclinic' changed to 'monoclinic'
according to
/usr/data/users/saulius/crontab/automatic-downloads/rss-feeds/RSC/lib/dictionaries/cif_core.dic
dictionary named 'cif_core.dic' version 2.4.2 from 2011-04-26.

Automatic conversion script
Id: cif_fix_values 3105 2015-03-04 15:46:00Z robertas 

 Adding full bibliography for 1518901--1518904.cif.
;
_cod_original_sg_symbol_H-M 'C c'
_cod_database_code 1518902

loop_
_symmetry_equiv_pos_as_xyz
'x, y, z'
'x, -y, z+1/2'
'x+1/2, y+1/2, z'
'x+1/2, -y+1/2, z+1/2'

loop_
_atom_site_label
_atom_site_type_symbol
_atom_site_fract_x
_atom_site_fract_y
_atom_site_fract_z
_atom_site_U_iso_or_equiv
_atom_site_adp_type
_atom_site_occupancy
_atom_site_symmetry_multiplicity
_atom_site_calc_flag
_atom_site_refinement_flags
C1 C -0.00186(14) 0.21461(13) 0.72088(15) 0.0201(4) Uani 1 1 d .
C2 C -0.01658(13) 0.30786(13) 0.65777(15) 0.0190(3) Uani 1 1 d .
C3 C 0.03784(14) 0.33175(13) 0.56104(16) 0.0203(4) Uani 1 1 d .
C4 C 0.10823(15) 0.25912(15) 0.53304(17) 0.0246(4) Uani 1 1 d .
H4 H 0.1477 0.2742 0.4699 0.030 Uiso 1 1 calc R
C5 C 0.12442(16) 0.16554(15) 0.59198(18) 0.0283(4) Uani 1 1 d .
C6 C 0.06807(15) 0.14416(14) 0.68517(17) 0.0253(4) Uani 1 1 d .
H6 H 0.0771 0.0804 0.7256 0.030 Uiso 1 1 calc R
C7 C 0.01770(16) 0.43037(14) 0.48729(17) 0.0260(4) Uani 1 1 d .
C8 C -0.08796(18) 0.42295(18) 0.4194(2) 0.0386(5) Uani 1 1 d .
H8A H -0.1016 0.4850 0.3714 0.058 Uiso 1 1 calc R
H8B H -0.1384 0.4164 0.4761 0.058 Uiso 1 1 calc R
H8C H -0.0912 0.3627 0.3672 0.058 Uiso 1 1 calc R
C9 C 0.0942(2) 0.44493(17) 0.39655(19) 0.0364(5) Uani 1 1 d .
H9A H 0.1626 0.4467 0.4379 0.055 Uiso 1 1 calc R
H9B H 0.0804 0.5097 0.3538 0.055 Uiso 1 1 calc R
H9C H 0.0887 0.3878 0.3399 0.055 Uiso 1 1 calc R
C10 C 0.02398(18) 0.52742(15) 0.56616(19) 0.0340(5) Uani 1 1 d .
H10A H 0.0922 0.5337 0.6070 0.051 Uiso 1 1 calc R
H10B H -0.0248 0.5220 0.6251 0.051 Uiso 1 1 calc R
H10C H 0.0084 0.5881 0.5164 0.051 Uiso 1 1 calc R
C11 C 0.2011(2) 0.08908(19) 0.5540(2) 0.0478(6) Uani 1 1 d .
H11A H 0.2136 0.0360 0.6151 0.072 Uiso 1 1 calc R
H11B H 0.2643 0.1248 0.5437 0.072 Uiso 1 1 calc R
H11C H 0.1748 0.0572 0.4786 0.072 Uiso 1 1 calc R
C12 C -0.11271(14) 0.05981(14) 0.83298(16) 0.0207(4) Uani 1 1 d .
C13 C -0.08494(16) -0.01441(15) 0.91870(19) 0.0273(4) Uani 1 1 d .
H13 H -0.0398 0.0028 0.9863 0.033 Uiso 1 1 calc R
C14 C -0.12298(17) -0.11368(15) 0.90590(19) 0.0324(5) Uani 1 1 d .
H14 H -0.1037 -0.1639 0.9648 0.039 Uiso 1 1 calc R
C15 C -0.18851(16) -0.13959(15) 0.8082(2) 0.0303(5) Uani 1 1 d .
H15 H -0.2144 -0.2075 0.7998 0.036 Uiso 1 1 calc R
C16 C -0.21648(16) -0.06653(17) 0.72259(19) 0.0304(4) Uani 1 1 d .
H16 H -0.2615 -0.0844 0.6551 0.037 Uiso 1 1 calc R
C17 C -0.17919(15) 0.03271(16) 0.73464(18) 0.0267(4) Uani 1 1 d .
H17 H -0.1991 0.0826 0.6755 0.032 Uiso 1 1 calc R
C18 C 0.02012(14) 0.19677(14) 0.97571(16) 0.0219(4) Uani 1 1 d .
C19 C 0.12219(15) 0.21251(15) 0.96916(18) 0.0268(4) Uani 1 1 d .
H19 H 0.1470 0.2191 0.8937 0.032 Uiso 1 1 calc R
C20 C 0.18861(16) 0.21868(17) 1.07214(19) 0.0328(5) Uani 1 1 d .
H20 H 0.2583 0.2303 1.0664 0.039 Uiso 1 1 calc R
C21 C 0.15425(17) 0.20817(17) 1.18260(19) 0.0342(5) Uani 1 1 d .
H21 H 0.2001 0.2114 1.2526 0.041 Uiso 1 1 calc R
C22 C 0.05205(17) 0.19287(18) 1.19015(19) 0.0367(5) Uani 1 1 d .
H22 H 0.0278 0.1849 1.2657 0.044 Uiso 1 1 calc R
C23 C -0.01457(16) 0.18914(17) 1.08805(18) 0.0300(5) Uani 1 1 d .
H23 H -0.0847 0.1813 1.0942 0.036 Uiso 1 1 calc R
O1 O -0.08721(11) 0.37704(10) 0.68813(13) 0.0268(3) Uani 1 1 d .
P1 P -0.07496(4) 0.19489(3) 0.84710(4) 0.02105(10) Uani 1 1 d .
H1 H -0.1107(18) 0.3533(19) 0.740(2) 0.031(7) Uiso 1 1 d .

loop_
_atom_site_aniso_label
_atom_site_aniso_U_11
_atom_site_aniso_U_22
_atom_site_aniso_U_33
_atom_site_aniso_U_23
_atom_site_aniso_U_13
_atom_site_aniso_U_12
C1 0.0240(10) 0.0186(9) 0.0176(9) 0.0008(6) 0.0012(7) -0.0036(7)
C2 0.0232(9) 0.0151(7) 0.0181(8) -0.0009(6) -0.0009(7) -0.0010(7)
C3 0.0250(9) 0.0179(8) 0.0174(9) 0.0007(6) -0.0009(7) -0.0047(7)
C4 0.0308(10) 0.0240(9) 0.0199(9) -0.0020(7) 0.0066(8) -0.0036(8)
C5 0.0339(11) 0.0243(9) 0.0274(11) -0.0031(8) 0.0071(9) 0.0038(8)
C6 0.0331(11) 0.0184(9) 0.0246(10) 0.0033(7) 0.0034(8) 0.0021(8)
C7 0.0377(12) 0.0190(9) 0.0211(10) 0.0056(7) 0.0030(8) -0.0040(8)
C8 0.0452(14) 0.0336(12) 0.0344(12) 0.0147(10) -0.0077(10) -0.0037(10)
C9 0.0539(14) 0.0324(11) 0.0246(11) 0.0071(9) 0.0117(10) -0.0057(10)
C10 0.0518(14) 0.0181(9) 0.0325(12) 0.0028(8) 0.0069(10) -0.0035(9)
C11 0.0604(16) 0.0366(13) 0.0510(15) 0.0035(11) 0.0270(13) 0.0180(12)
C12 0.0208(9) 0.0196(8) 0.0221(9) 0.0011(7) 0.0037(7) -0.0011(7)
C13 0.0338(11) 0.0232(9) 0.0244(10) 0.0035(8) -0.0002(8) -0.0031(8)
C14 0.0435(12) 0.0217(10) 0.0332(12) 0.0074(8) 0.0096(10) -0.0022(9)
C15 0.0303(11) 0.0220(10) 0.0408(12) -0.0046(8) 0.0137(9) -0.0083(8)
C16 0.0248(10) 0.0331(11) 0.0330(11) -0.0083(8) 0.0009(9) -0.0040(8)
C17 0.0258(10) 0.0285(10) 0.0248(10) 0.0021(8) -0.0018(8) 0.0010(8)
C18 0.0287(10) 0.0177(8) 0.0195(9) 0.0001(7) 0.0027(7) -0.0025(8)
C19 0.0275(10) 0.0311(10) 0.0227(10) -0.0013(8) 0.0066(8) -0.0010(8)
C20 0.0249(10) 0.0403(12) 0.0331(12) -0.0068(9) 0.0030(9) -0.0016(9)
C21 0.0359(12) 0.0396(13) 0.0258(11) -0.0046(9) -0.0032(9) -0.0023(9)
C22 0.0440(13) 0.0473(13) 0.0195(10) -0.0039(9) 0.0073(9) -0.0119(11)
C23 0.0280(11) 0.0382(11) 0.0249(10) -0.0026(9) 0.0072(8) -0.0117(9)
O1 0.0335(8) 0.0210(7) 0.0271(8) 0.0047(6) 0.0093(7) 0.0044(6)
P1 0.0244(2) 0.0186(2) 0.0203(2) 0.0028(2) 0.00342(17) -0.0013(2)

loop_
_atom_type_symbol
_atom_type_description
_atom_type_scat_dispersion_real
_atom_type_scat_dispersion_imag
_atom_type_scat_source
C C 0.0033 0.0016 'International Tables Vol C Tables 4.2.6.8 and 6.1.1.4'
H H 0.0000 0.0000 'International Tables Vol C Tables 4.2.6.8 and 6.1.1.4'
O O 0.0106 0.0060 'International Tables Vol C Tables 4.2.6.8 and 6.1.1.4'
P P 0.1023 0.0942 'International Tables Vol C Tables 4.2.6.8 and 6.1.1.4'

loop_
_geom_angle_atom_site_label_1
_geom_angle_atom_site_label_2
_geom_angle_atom_site_label_3
_geom_angle
C6 C1 C2 118.75(17)
C6 C1 P1 123.96(14)
C2 C1 P1 117.28(13)
O1 C2 C3 118.08(15)
O1 C2 C1 120.10(16)
C3 C2 C1 121.80(16)
C4 C3 C2 116.08(16)
C4 C3 C7 121.86(17)
C2 C3 C7 122.02(16)
C3 C4 C5 124.05(18)
C3 C4 H4 118.0
C5 C4 H4 118.0
C6 C5 C4 118.05(18)
C6 C5 C11 121.11(19)
C4 C5 C11 120.84(19)
C5 C6 C1 121.23(17)
C5 C6 H6 119.4
C1 C6 H6 119.4
C9 C7 C8 108.18(17)
C9 C7 C3 112.05(17)
C8 C7 C3 108.55(16)
C9 C7 C10 106.59(17)
C8 C7 C10 109.43(18)
C3 C7 C10 111.95(15)
C7 C8 H8A 109.5
C7 C8 H8B 109.5
H8A C8 H8B 109.5
C7 C8 H8C 109.5
H8A C8 H8C 109.5
H8B C8 H8C 109.5
C7 C9 H9A 109.5
C7 C9 H9B 109.5
H9A C9 H9B 109.5
C7 C9 H9C 109.5
H9A C9 H9C 109.5
H9B C9 H9C 109.5
C7 C10 H10A 109.5
C7 C10 H10B 109.5
H10A C10 H10B 109.5
C7 C10 H10C 109.5
H10A C10 H10C 109.5
H10B C10 H10C 109.5
C5 C11 H11A 109.5
C5 C11 H11B 109.5
H11A C11 H11B 109.5
C5 C11 H11C 109.5
H11A C11 H11C 109.5
H11B C11 H11C 109.5
C13 C12 C17 118.77(18)
C13 C12 P1 123.73(15)
C17 C12 P1 117.31(14)
C14 C13 C12 120.3(2)
C14 C13 H13 119.8
C12 C13 H13 119.8
C15 C14 C13 120.36(19)
C15 C14 H14 119.8
C13 C14 H14 119.8
C14 C15 C16 119.76(18)
C14 C15 H15 120.1
C16 C15 H15 120.1
C15 C16 C17 120.35(19)
C15 C16 H16 119.8
C17 C16 H16 119.8
C16 C17 C12 120.42(19)
C16 C17 H17 119.8
C12 C17 H17 119.8
C19 C18 C23 118.49(17)
C19 C18 P1 124.29(14)
C23 C18 P1 117.05(15)
C18 C19 C20 120.50(18)
C18 C19 H19 119.7
C20 C19 H19 119.7
C21 C20 C19 120.7(2)
C21 C20 H20 119.7
C19 C20 H20 119.7
C20 C21 C22 119.3(2)
C20 C21 H21 120.4
C22 C21 H21 120.4
C23 C22 C21 120.2(2)
C23 C22 H22 119.9
C21 C22 H22 119.9
C22 C23 C18 120.79(19)
C22 C23 H23 119.6
C18 C23 H23 119.6
C2 O1 H1 105.8(19)
C1 P1 C18 103.79(9)
C1 P1 C12 103.33(8)
C18 P1 C12 104.11(8)

loop_
_geom_bond_atom_site_label_1
_geom_bond_atom_site_label_2
_geom_bond_distance
C1 C6 1.397(3)
C1 C2 1.412(2)
C1 P1 1.8270(18)
C2 O1 1.372(2)
C2 C3 1.408(3)
C3 C4 1.391(3)
C3 C7 1.540(2)
C4 C5 1.395(3)
C4 H4 0.9500
C5 C6 1.384(3)
C5 C11 1.520(3)
C6 H6 0.9500
C7 C9 1.531(3)
C7 C8 1.536(3)
C7 C10 1.544(3)
C8 H8A 0.9800
C8 H8B 0.9800
C8 H8C 0.9800
C9 H9A 0.9800
C9 H9B 0.9800
C9 H9C 0.9800
C10 H10A 0.9800
C10 H10B 0.9800
C10 H10C 0.9800
C11 H11A 0.9800
C11 H11B 0.9800
C11 H11C 0.9800
C12 C13 1.392(3)
C12 C17 1.394(3)
C12 P1 1.8321(19)
C13 C14 1.391(3)
C13 H13 0.9500
C14 C15 1.377(3)
C14 H14 0.9500
C15 C16 1.381(3)
C15 H15 0.9500
C16 C17 1.386(3)
C16 H16 0.9500
C17 H17 0.9500
C18 C19 1.385(3)
C18 C23 1.399(2)
C18 P1 1.8278(19)
C19 C20 1.390(3)
C19 H19 0.9500
C20 C21 1.381(3)
C20 H20 0.9500
C21 C22 1.387(3)
C21 H21 0.9500
C22 C23 1.383(3)
C22 H22 0.9500
C23 H23 0.9500
O1 H1 0.76(3)

loop_
_geom_torsion_atom_site_label_1
_geom_torsion_atom_site_label_2
_geom_torsion_atom_site_label_3
_geom_torsion_atom_site_label_4
_geom_torsion
C6 C1 C2 O1 177.76(17)
P1 C1 C2 O1 -3.3(2)
C6 C1 C2 C3 -0.6(3)
P1 C1 C2 C3 178.37(13)
O1 C2 C3 C4 -179.64(17)
C1 C2 C3 C4 -1.3(3)
O1 C2 C3 C7 -2.0(3)
C1 C2 C3 C7 176.32(17)
C2 C3 C4 C5 2.1(3)
C7 C3 C4 C5 -175.52(19)
C3 C4 C5 C6 -1.0(3)
C3 C4 C5 C11 178.5(2)
C4 C5 C6 C1 -1.1(3)
C11 C5 C6 C1 179.5(2)
C2 C1 C6 C5 1.8(3)
P1 C1 C6 C5 -177.08(15)
C4 C3 C7 C9 -9.0(3)
C2 C3 C7 C9 173.49(17)
C4 C3 C7 C8 110.4(2)
C2 C3 C7 C8 -67.1(2)
C4 C3 C7 C10 -128.7(2)
C2 C3 C7 C10 53.8(2)
C17 C12 C13 C14 0.1(3)
P1 C12 C13 C14 174.98(16)
C12 C13 C14 C15 0.0(3)
C13 C14 C15 C16 0.0(3)
C14 C15 C16 C17 -0.2(3)
C15 C16 C17 C12 0.3(3)
C13 C12 C17 C16 -0.2(3)
P1 C12 C17 C16 -175.47(16)
C23 C18 C19 C20 1.1(3)
P1 C18 C19 C20 176.25(16)
C18 C19 C20 C21 0.7(3)
C19 C20 C21 C22 -1.0(3)
C20 C21 C22 C23 -0.6(3)
C21 C22 C23 C18 2.4(3)
C19 C18 C23 C22 -2.7(3)
P1 C18 C23 C22 -178.16(17)
C6 C1 P1 C18 66.40(17)
C2 C1 P1 C18 -112.49(15)
C6 C1 P1 C12 -42.03(18)
C2 C1 P1 C12 139.09(14)
C19 C18 P1 C1 1.27(18)
C23 C18 P1 C1 176.45(15)
C19 C18 P1 C12 109.12(17)
C23 C18 P1 C12 -75.70(17)
C13 C12 P1 C1 118.72(17)
C17 C12 P1 C1 -66.30(16)
C13 C12 P1 C18 10.54(19)
C17 C12 P1 C18 -174.49(14)
